data_7720344
loop_
_publ_author_name
'Shulyak, Aleksandra T.'
'Lukoshkova, Anna A.'
'Selivanov, Nikita A.'
'Kubasov, Alexey S.'
'Skabitskii, Ivan V.'
'Zhdanov, Andrey P.'
'Avdeeva, Varvara V.'
'Bykov, Aleksandr Yu'
'Zhizhin, Konstantin Yu'
'Kuznetsov, Nikolay T.'

_publ_section_title
;
 Unlocking the chemistry of the octahydrotriborate anion: robust
 synthesis, structural elucidation, and unprecedented protonation
 stability of diamine-substituted derivatives.
;
_journal_issue 10
_journal_name_full 'Dalton transactions (Cambridge, England : 2003)'
_journal_page_first 4306
_journal_page_last 4318
_journal_paper_doi 10.1039/d5dt02948a
_journal_volume 55
_journal_year 2026
_chemical_formula_moiety 'C5 H22 B3 N2, I'
_chemical_formula_sum 'C5 H22 B3 I N2'
_chemical_formula_weight 269.57
_space_group_crystal_system triclinic
_space_group_IT_number 2
_space_group_name_Hall '-P 1'
_space_group_name_H-M_alt 'P -1'
_atom_sites_solution_hydrogens mixed
_audit_creation_date 2025-08-20
_audit_creation_method
;
Olex2 1.5
(compiled 2025.07.13 svn.rb7424aed for OlexSys, GUI svn.r7314)
;
_audit_update_record
;
2025-08-22 deposited with the CCDC.	2026-02-11 downloaded from the CCDC.
;
_cell_angle_alpha 101.507(3)
_cell_angle_beta 94.477(3)
_cell_angle_gamma 97.303(2)
_cell_formula_units_Z 2
_cell_length_a 7.4110(4)
_cell_length_b 8.4211(5)
_cell_length_c 10.3215(7)
_cell_measurement_reflns_used 5057
_cell_measurement_temperature 100.00
_cell_measurement_theta_max 31.732
_cell_measurement_theta_min 2.495
_cell_volume 622.53(7)
_computing_cell_refinement 'SAINT V8.40A (Bruker, 2019)'
_computing_data_reduction 'SAINT V8.40A (Bruker, 2019)'
_computing_molecular_graphics 'Olex2 1.5 (Dolomanov et al., 2009)'
_computing_publication_material 'Olex2 1.5 (Dolomanov et al., 2009)'
_computing_structure_refinement 'SHELXL 2018/3 (Sheldrick, 2015)'
_computing_structure_solution 'SHELXT 2014/5 (Sheldrick, 2014)'
_diffrn_ambient_temperature 100.00
_diffrn_measured_fraction_theta_full 0.983
_diffrn_measured_fraction_theta_max 0.984
_diffrn_measurement_device_type 'Bruker D8 Venture'
_diffrn_measurement_method '\f and \w scans'
_diffrn_radiation_type MoK\a
_diffrn_radiation_wavelength 0.71073
_diffrn_reflns_av_R_equivalents 0.0287
_diffrn_reflns_av_unetI/netI 0.0415
_diffrn_reflns_Laue_measured_fraction_full 0.983
_diffrn_reflns_Laue_measured_fraction_max 0.984
_diffrn_reflns_limit_h_max 9
_diffrn_reflns_limit_h_min -9
_diffrn_reflns_limit_k_max 9
_diffrn_reflns_limit_k_min -10
_diffrn_reflns_limit_l_max 12
_diffrn_reflns_limit_l_min -12
_diffrn_reflns_number 5261
_diffrn_reflns_point_group_measured_fraction_full 0.983
_diffrn_reflns_point_group_measured_fraction_max 0.984
_diffrn_reflns_theta_full 25.242
_diffrn_reflns_theta_max 25.998
_diffrn_reflns_theta_min 2.495
_exptl_absorpt_coefficient_mu 2.525
_exptl_absorpt_correction_T_max 0.7463
_exptl_absorpt_correction_T_min 0.5722
_exptl_absorpt_correction_type multi-scan
_exptl_absorpt_process_details
;
SADABS-2016/2 (Bruker,2016/2) was used for absorption correction.
wR2(int) was 0.0921 before and 0.0429 after correction.
The Ratio of minimum to maximum transmission is 0.7667.
The \l/2 correction factor is Not present.
;
_exptl_crystal_colour colourless
_exptl_crystal_colour_primary colourless
_exptl_crystal_density_diffrn 1.438
_exptl_crystal_description plate
_exptl_crystal_F_000 268
_exptl_crystal_size_max 0.06
_exptl_crystal_size_mid 0.04
_exptl_crystal_size_min 0.01
_refine_diff_density_max 2.195
_refine_diff_density_min -0.737
_refine_diff_density_rms 0.120
_refine_ls_extinction_method none
_refine_ls_goodness_of_fit_ref 1.033
_refine_ls_hydrogen_treatment mixed
_refine_ls_matrix_type full
_refine_ls_number_parameters 161
_refine_ls_number_reflns 2405
_refine_ls_number_restraints 0
_refine_ls_restrained_S_all 1.033
_refine_ls_R_factor_all 0.0316
_refine_ls_R_factor_gt 0.0286
_refine_ls_shift/su_max 0.001
_refine_ls_shift/su_mean 0.000
_refine_ls_structure_factor_coef Fsqd
_refine_ls_weighting_details 'w=1/[\s^2^(Fo^2^)+(0.0428P)^2^] where P=(Fo^2^+2Fc^2^)/3'
_refine_ls_weighting_scheme calc
_refine_ls_wR_factor_gt 0.0687
_refine_ls_wR_factor_ref 0.0705
_reflns_Friedel_coverage 0.000
_reflns_number_gt 2217
_reflns_number_total 2405
_reflns_threshold_expression 'I > 2\s(I)'
_cod_data_source_file d5dt02948a2.cif
_cod_data_source_block mo_25kub42_0m_a
_cod_depositor_comments 'Adding full bibliography for 7720341--7720345.cif.'
_cod_database_code 7720344
_shelx_shelxl_version_number 2018/3
_shelx_space_group_comment
;
The symmetry employed for this shelxl refinement is uniquely defined
by the following loop, which should always be used as a source of
symmetry information in preference to the above space-group names.
They are only intended as comments.
;
_olex2_refinement_description
;
1.a Secondary CH2 refined with riding coordinates:
 C2(H2A,H2B)
;
_olex2_submission_special_instructions 'No special instructions were received'

loop_
_space_group_symop_operation_xyz
'x, y, z'
'-x, -y, -z'

loop_
_atom_site_label
_atom_site_type_symbol
_atom_site_fract_x
_atom_site_fract_y
_atom_site_fract_z
_atom_site_U_iso_or_equiv
_atom_site_adp_type
_atom_site_occupancy
_atom_site_site_symmetry_order
_atom_site_calc_flag
_atom_site_refinement_flags_posn
_atom_site_refinement_flags_adp
_atom_site_refinement_flags_occupancy
_atom_site_disorder_assembly
_atom_site_disorder_group
N1 N 0.3473(4) 0.1373(4) 0.6139(3) 0.0158(6) Uani 1 1 d . . . . .
H1A H 0.473(5) 0.173(5) 0.602(4) 0.019 Uiso 1 1 d . U . . .
H1B H 0.350(6) 0.048(6) 0.604(4) 0.019 Uiso 1 1 d . U . . .
N2 N 0.1446(4) 0.3231(4) 0.2583(3) 0.0187(6) Uani 1 1 d . . . . .
H2 H 0.138(5) 0.379(6) 0.334(4) 0.022 Uiso 1 1 d . U . . .
C1 C 0.2235(5) 0.1883(5) 0.5134(3) 0.0181(7) Uani 1 1 d . . . . .
H1C H 0.256(5) 0.320(5) 0.525(4) 0.022 Uiso 1 1 d . U . . .
H1D H 0.102(5) 0.168(5) 0.535(4) 0.022 Uiso 1 1 d . U . . .
C2 C 0.2418(5) 0.1024(4) 0.3725(3) 0.0177(7) Uani 1 1 d . . . . .
H2A H 0.219335 -0.017494 0.365895 0.021 Uiso 1 1 calc R U . . .
H2B H 0.368632 0.131355 0.352150 0.021 Uiso 1 1 calc R U . . .
C3 C 0.1097(5) 0.1470(5) 0.2693(3) 0.0185(7) Uani 1 1 d . . . . .
H3A H 0.120(5) 0.080(5) 0.189(4) 0.022 Uiso 1 1 d . U . . .
H3B H -0.015(6) 0.126(5) 0.287(4) 0.022 Uiso 1 1 d . U . . .
C4 C 0.3314(5) 0.3714(5) 0.2203(4) 0.0247(8) Uani 1 1 d . . . . .
H4A H 0.424(6) 0.366(6) 0.291(4) 0.037 Uiso 1 1 d . U . . .
H4B H 0.342(6) 0.481(7) 0.207(5) 0.037 Uiso 1 1 d . U . . .
H4C H 0.348(6) 0.299(6) 0.145(5) 0.037 Uiso 1 1 d . U . . .
C5 C -0.0005(6) 0.3595(6) 0.1646(4) 0.0297(9) Uani 1 1 d . . . . .
H5A H 0.009(7) 0.315(7) 0.090(5) 0.045 Uiso 1 1 d . U . . .
H5B H 0.016(6) 0.483(7) 0.170(5) 0.045 Uiso 1 1 d . U . . .
H5C H -0.119(7) 0.336(6) 0.190(5) 0.045 Uiso 1 1 d . U . . .
B1 B 0.3171(6) 0.2142(5) 0.7638(4) 0.0185(8) Uani 1 1 d . . . . .
B2 B 0.5270(6) 0.2313(6) 0.8781(4) 0.0222(9) Uani 1 1 d . . . . .
H2E H 0.522(6) 0.106(6) 0.921(4) 0.032(12) Uiso 1 1 d . . . . .
B3 B 0.3564(6) 0.0690(6) 0.8733(4) 0.0220(9) Uani 1 1 d . . . . .
H1E H 0.180(6) 0.185(5) 0.777(4) 0.026 Uiso 1 1 d . U . . .
H1F H 0.347(5) 0.356(5) 0.784(4) 0.026 Uiso 1 1 d . U . . .
H2C H 0.539(5) 0.332(5) 0.964(4) 0.026 Uiso 1 1 d . U . . .
H2D H 0.638(6) 0.227(5) 0.812(4) 0.026 Uiso 1 1 d . U . . .
H3C H 0.345(5) -0.061(5) 0.801(4) 0.026 Uiso 1 1 d . U . . .
H3D H 0.278(5) 0.073(5) 0.952(4) 0.026 Uiso 1 1 d . U . . .
I1 I 0.24991(3) 0.67803(3) 0.50993(2) 0.01816(10) Uani 1 1 d . . . . .

loop_
_atom_site_aniso_label
_atom_site_aniso_U_11
_atom_site_aniso_U_22
_atom_site_aniso_U_33
_atom_site_aniso_U_23
_atom_site_aniso_U_13
_atom_site_aniso_U_12
N1 0.0176(15) 0.0104(16) 0.0216(15) 0.0060(12) 0.0035(12) 0.0055(12)
N2 0.0241(17) 0.0149(17) 0.0182(14) 0.0051(12) 0.0035(12) 0.0032(13)
C1 0.0181(18) 0.016(2) 0.0214(18) 0.0045(15) 0.0016(14) 0.0059(14)
C2 0.0188(18) 0.0121(19) 0.0238(17) 0.0065(14) 0.0041(14) 0.0030(14)
C3 0.0204(19) 0.015(2) 0.0194(17) 0.0029(14) 0.0023(14) 0.0004(14)
C4 0.026(2) 0.017(2) 0.030(2) 0.0056(17) 0.0118(16) -0.0039(16)
C5 0.034(2) 0.032(3) 0.027(2) 0.0147(18) -0.0010(18) 0.0075(19)
B1 0.019(2) 0.017(2) 0.0209(19) 0.0050(16) 0.0070(15) 0.0031(16)
B2 0.024(2) 0.021(3) 0.022(2) 0.0079(17) 0.0007(16) 0.0008(17)
B3 0.024(2) 0.023(3) 0.021(2) 0.0099(17) 0.0013(16) -0.0007(17)
I1 0.01499(14) 0.01236(15) 0.02700(15) 0.00347(9) 0.00345(9) 0.00192(9)

loop_
_atom_type_symbol
_atom_type_description
_atom_type_scat_dispersion_real
_atom_type_scat_dispersion_imag
_atom_type_scat_source
C C 0.0033 0.0016 'International Tables Vol C Tables 4.2.6.8 and 6.1.1.4'
H H 0.0000 0.0000 'International Tables Vol C Tables 4.2.6.8 and 6.1.1.4'
B B 0.0013 0.0007 'International Tables Vol C Tables 4.2.6.8 and 6.1.1.4'
I I -0.4742 1.8119 'International Tables Vol C Tables 4.2.6.8 and 6.1.1.4'
N N 0.0061 0.0033 'International Tables Vol C Tables 4.2.6.8 and 6.1.1.4'

loop_
_geom_angle_atom_site_label_1
_geom_angle_atom_site_label_2
_geom_angle_atom_site_label_3
_geom_angle
_geom_angle_site_symmetry_1
_geom_angle_site_symmetry_3
_geom_angle_publ_flag
H1A N1 H1B 99(4) . . ?
C1 N1 H1A 109(2) . . ?
C1 N1 H1B 116(3) . . ?
C1 N1 B1 113.2(3) . . ?
B1 N1 H1A 107(2) . . ?
B1 N1 H1B 111(3) . . ?
C3 N2 H2 106(3) . . ?
C4 N2 H2 107(3) . . ?
C4 N2 C3 113.0(3) . . ?
C5 N2 H2 108(3) . . ?
C5 N2 C3 110.4(3) . . ?
C5 N2 C4 111.3(3) . . ?
N1 C1 H1C 108(2) . . ?
N1 C1 H1D 108(2) . . ?
N1 C1 C2 112.5(3) . . ?
H1C C1 H1D 106(3) . . ?
C2 C1 H1C 110(2) . . ?
C2 C1 H1D 111(2) . . ?
C1 C2 H2A 109.0 . . ?
C1 C2 H2B 109.0 . . ?
C1 C2 C3 113.1(3) . . ?
H2A C2 H2B 107.8 . . ?
C3 C2 H2A 109.0 . . ?
C3 C2 H2B 109.0 . . ?
N2 C3 C2 114.0(3) . . ?
N2 C3 H3A 110(3) . . ?
N2 C3 H3B 107(3) . . ?
C2 C3 H3A 107(3) . . ?
C2 C3 H3B 112(2) . . ?
H3A C3 H3B 107(3) . . ?
N2 C4 H4A 110(3) . . ?
N2 C4 H4B 109(3) . . ?
N2 C4 H4C 108(3) . . ?
H4A C4 H4B 109(4) . . ?
H4A C4 H4C 108(4) . . ?
H4B C4 H4C 112(4) . . ?
N2 C5 H5A 110(4) . . ?
N2 C5 H5B 108(3) . . ?
N2 C5 H5C 113(3) . . ?
H5A C5 H5B 109(5) . . ?
H5A C5 H5C 113(5) . . ?
H5B C5 H5C 104(4) . . ?
N1 B1 B2 111.5(3) . . ?
N1 B1 B3 110.7(3) . . ?
N1 B1 H1E 109(2) . . ?
N1 B1 H1F 110.3(19) . . ?
B2 B1 B3 55.7(2) . . ?
B2 B1 H1E 131(2) . . ?
B2 B1 H1F 85(2) . . ?
B3 B1 H1E 84(2) . . ?
B3 B1 H1F 131(2) . . ?
H1E B1 H1F 107(3) . . ?
B1 B2 H2E 108(2) . . ?
B1 B2 H2C 113(2) . . ?
B1 B2 H2D 104(2) . . ?
H2E B2 H2C 107(3) . . ?
H2E B2 H2D 105(3) . . ?
B3 B2 B1 62.4(2) . . ?
B3 B2 H2E 47(2) . . ?
B3 B2 H2C 116(2) . . ?
B3 B2 H2D 124(2) . . ?
H2C B2 H2D 119(3) . . ?
B1 B3 H2E 106(2) . . ?
B1 B3 H3C 105(2) . . ?
B1 B3 H3D 116(2) . . ?
B2 B3 B1 62.0(2) . . ?
B2 B3 H2E 45(2) . . ?
B2 B3 H3C 124.2(19) . . ?
B2 B3 H3D 119(2) . . ?
H2E B3 H3C 106(3) . . ?
H2E B3 H3D 107(3) . . ?
H3C B3 H3D 115(3) . . ?

loop_
_geom_bond_atom_site_label_1
_geom_bond_atom_site_label_2
_geom_bond_distance
_geom_bond_site_symmetry_2
_geom_bond_publ_flag
N1 H1A 0.97(4) . ?
N1 H1B 0.74(4) . ?
N1 C1 1.494(4) . ?
N1 B1 1.598(5) . ?
N2 H2 0.84(4) . ?
N2 C3 1.501(5) . ?
N2 C4 1.497(5) . ?
N2 C5 1.492(5) . ?
C1 H1C 1.08(4) . ?
C1 H1D 0.95(4) . ?
C1 C2 1.515(5) . ?
C2 H2A 0.9900 . ?
C2 H2B 0.9900 . ?
C2 C3 1.525(5) . ?
C3 H3A 0.92(4) . ?
C3 H3B 0.96(4) . ?
C4 H4A 0.97(5) . ?
C4 H4B 0.96(5) . ?
C4 H4C 0.92(5) . ?
C5 H5A 0.80(5) . ?
C5 H5B 1.02(5) . ?
C5 H5C 0.94(5) . ?
B1 B2 1.850(6) . ?
B1 B3 1.857(6) . ?
B1 H1E 1.04(4) . ?
B1 H1F 1.16(4) . ?
B2 H2E 1.23(5) . ?
B2 B3 1.730(6) . ?
B2 H2C 1.09(4) . ?
B2 H2D 1.11(4) . ?
B3 H2E 1.26(4) . ?
B3 H3C 1.19(4) . ?
B3 H3D 1.03(4) . ?

loop_
_geom_torsion_atom_site_label_1
_geom_torsion_atom_site_label_2
_geom_torsion_atom_site_label_3
_geom_torsion_atom_site_label_4
_geom_torsion
_geom_torsion_site_symmetry_1
_geom_torsion_site_symmetry_2
_geom_torsion_site_symmetry_3
_geom_torsion_site_symmetry_4
_geom_torsion_publ_flag
N1 C1 C2 C3 177.2(3) . . . . ?
N1 B1 B2 B3 -101.0(3) . . . . ?
N1 B1 B3 B2 102.4(3) . . . . ?
C1 N1 B1 B2 -153.8(3) . . . . ?
C1 N1 B1 B3 146.2(3) . . . . ?
C1 C2 C3 N2 65.5(4) . . . . ?
C4 N2 C3 C2 59.9(4) . . . . ?
C5 N2 C3 C2 -174.8(3) . . . . ?
B1 N1 C1 C2 -174.8(3) . . . . ?
